data_7159293
loop_
_publ_author_name
'Saney, Liban'
'Christensen, Kirsten E.'
'Genov, Miroslav'
'Pretsch, Alexander'
'Pretsch, Dagmar'
'Moloney, Mark G.'

_publ_section_title
;
 Tetramate derivatives by chemoselective Dieckmann ring closure of
 <i>allo</i>-phenylserines, and their antibacterial activity.
;
_journal_issue 19
_journal_name_full 'Organic &amp; biomolecular chemistry'
_journal_page_first 4061
_journal_page_last 4071
_journal_paper_doi 10.1039/d3ob00376k
_journal_volume 21
_journal_year 2023
_chemical_formula_moiety 'C13 H12 F N O3'
_chemical_formula_sum 'C13 H12 F N O3'
_chemical_formula_weight 249.24
_chemical_melting_point ?
_space_group_IT_number 14
_space_group_name_Hall '-P 2ybc'
_space_group_name_H-M_alt 'P 1 21/c 1'
_symmetry_cell_setting monoclinic
_symmetry_space_group_name_Hall '-P 2ybc'
_symmetry_space_group_name_H-M 'P 1 21/c 1'
_atom_sites_solution_hydrogens difmap
_atom_sites_solution_primary other
_audit_block_doi 10.5517/ccdc.csd.cc2bhpzj
_audit_creation_method 'CRYSTALS_ver_14.61_build_7453 '
_audit_update_record
;
2022-03-18 deposited with the CCDC.	2023-04-12 downloaded from the CCDC.
;
_cell_angle_alpha 90
_cell_angle_beta 99.2499(17)
_cell_angle_gamma 90
_cell_formula_units_Z 4
_cell_length_a 5.58060(10)
_cell_length_b 13.5108(2)
_cell_length_c 15.3647(3)
_cell_measurement_reflns_used 3923
_cell_measurement_temperature 150
_cell_measurement_theta_max 74.82
_cell_measurement_theta_min 4.34
_cell_volume 1143.41(4)
_computing_cell_refinement
; 
 CrysAlisPro (Rigaku Oxford Diffraction, 2017) 
;
_computing_data_collection 'SuperNova, (Oxford Diffraction, 2010)'
_computing_data_reduction
; 
 CrysAlisPro (Rigaku Oxford Diffraction, 2017) 
;
_computing_molecular_graphics 'CAMERON (Watkin et al., 1996)'
_computing_publication_material 'CRYSTALS (Betteridge et al., 2003)'
_computing_structure_refinement 'CRYSTALS (Betteridge et al., 2003)'
_computing_structure_solution 'Superflip (Palatinus & Chapuis, 2007)'
_diffrn_ambient_temperature 150
_diffrn_measured_fraction_theta_full 0.996
_diffrn_measured_fraction_theta_max 0.987
_diffrn_measurement_device Area
_diffrn_measurement_device_type 'Oxford Diffraction SuperNova'
_diffrn_measurement_method \w
_diffrn_radiation_monochromator 'focussing mirrors'
_diffrn_radiation_type 'Cu K\a'
_diffrn_radiation_wavelength 1.54184
_diffrn_reflns_av_R_equivalents 0.033
_diffrn_reflns_av_sigmaI/netI 0.0417
_diffrn_reflns_av_unetI/netI 0.042
_diffrn_reflns_limit_h_max 5
_diffrn_reflns_limit_h_min -6
_diffrn_reflns_limit_k_max 16
_diffrn_reflns_limit_k_min -14
_diffrn_reflns_limit_l_max 19
_diffrn_reflns_limit_l_min -18
_diffrn_reflns_number 7130
_diffrn_reflns_theta_full 74.555
_diffrn_reflns_theta_max 76.076
_diffrn_reflns_theta_min 4.383
_diffrn_standards_number 0
_exptl_absorpt_coefficient_mu 0.965
_exptl_absorpt_correction_T_max 0.91
_exptl_absorpt_correction_T_min 0.74
_exptl_absorpt_correction_type multi-scan
_exptl_absorpt_process_details
; 
 CrysAlisPro (Rigaku Oxford Diffraction, 2017) 
;
_exptl_crystal_colour clear_pale_colourless
_exptl_crystal_density_diffrn 1.448
_exptl_crystal_density_meas ?
_exptl_crystal_density_method 'not measured'
_exptl_crystal_description block
_exptl_crystal_F_000 520
_exptl_crystal_size_max 0.25
_exptl_crystal_size_mid 0.20
_exptl_crystal_size_min 0.10
_refine_diff_density_max 0.30
_refine_diff_density_min -0.28
_refine_ls_extinction_method None
_refine_ls_goodness_of_fit_ref 1.0040
_refine_ls_hydrogen_treatment constr
_refine_ls_matrix_type full
_refine_ls_number_parameters 163
_refine_ls_number_reflns 2345
_refine_ls_number_restraints 0
_refine_ls_R_factor_all 0.0488
_refine_ls_R_factor_gt 0.0454
_refine_ls_shift/su_max 0.0003156
_refine_ls_shift/su_mean 0.0000460
_refine_ls_structure_factor_coef Fsqd
_refine_ls_weighting_details
;
 Method= Modified Sheldrick 
 w=1/[\s^2^(F^2^) + ( 0.08P)^2^ + 0.38P] 
 ,where P=(max(Fo^2^,0) + 2Fc^2^)/3 
;
_refine_ls_weighting_scheme calc
_refine_ls_wR_factor_all 0.1238
_refine_ls_wR_factor_gt 0.1185
_refine_ls_wR_factor_ref 0.1238
_reflns_limit_h_max 6
_reflns_limit_h_min -6
_reflns_limit_k_max 16
_reflns_limit_k_min 0
_reflns_limit_l_max 19
_reflns_limit_l_min 0
_reflns_number_gt 2123
_reflns_number_total 2345
_reflns_threshold_expression I>2.0\s(I)
_oxford_diffrn_Wilson_B_factor 2.50
_oxford_diffrn_Wilson_scale 0.02
_oxford_refine_ls_r_factor_ref 0.0488
_oxford_refine_ls_scale 6.4(2)
_oxford_reflns_number_all 2345
_oxford_structure_analysis_title 7273
_cod_data_source_file d3ob00376k2.cif
_cod_data_source_block 3-194f
_cod_depositor_comments
;
The following automatic conversions were performed:

data item '_chemical_melting_point' value 'not measured' was changed
to '?' -- the value is undefined or not given.

data item '_exptl_crystal_density_meas' value 'not measured' was
changed to '?' -- the value is perceived as not measured.

Automatic conversion script
Id: cif_fix_values 8170 2020-07-09 18:12:32Z antanas 

 Adding full bibliography for 7159291--7159301.cif.
;
_cod_original_sg_symbol_H-M 'P 21/c '
_cod_database_code 7159293
_oxford_refine_reflns_threshold_expression_ref I>-10.0\s(I)
_oxford_refine_ls_r_factor_all 0.0488
_oxford_refine_ls_wr_factor_all 0.1238

loop_
_symmetry_equiv_pos_as_xyz
x,y,z
-x,-y,-z
x,-y+1/2,z+1/2
-x,y+1/2,-z+1/2

loop_
_atom_site_label
_atom_site_type_symbol
_atom_site_fract_x
_atom_site_fract_y
_atom_site_fract_z
_atom_site_U_iso_or_equiv
_atom_site_occupancy
_atom_site_adp_type
_atom_site_refinement_flags_posn
_atom_site_refinement_flags_adp
_atom_site_refinement_flags_occupancy
_atom_site_disorder_assembly
_atom_site_disorder_group
_atom_site_attached_hydrogens
F1 F 0.72009(17) 0.56814(8) 0.57748(6) 0.0385 1.0000 Uani . . . . . .
C2 C 0.5407(3) 0.62351(11) 0.60170(10) 0.0287 1.0000 Uani . . . . . .
C3 C 0.3705(3) 0.66683(12) 0.53770(10) 0.0336 1.0000 Uani . . . . . .
C4 C 0.1845(3) 0.72283(12) 0.56332(10) 0.0336 1.0000 Uani . . . . . .
C5 C 0.1637(3) 0.73511(11) 0.65161(10) 0.0295 1.0000 Uani . . . . . .
C6 C 0.3400(3) 0.69078(10) 0.71388(9) 0.0255 1.0000 Uani . . . . . .
C7 C 0.5290(2) 0.63547(10) 0.69008(9) 0.0246 1.0000 Uani . . . . . .
C8 C 0.6902(2) 0.59862(11) 0.77126(9) 0.0246 1.0000 Uani . . . . . .
C9 C 0.6949(2) 0.48735(11) 0.79548(9) 0.0245 1.0000 Uani . . . . . .
C10 C 0.7577(3) 0.49291(12) 0.89645(9) 0.0308 1.0000 Uani . . . . . .
C11 C 0.6260(3) 0.58508(12) 0.92333(10) 0.0307 1.0000 Uani . . . . . .
N12 N 0.5790(2) 0.64365(9) 0.84199(8) 0.0253 1.0000 Uani . . . . . .
C13 C 0.3603(3) 0.68724(10) 0.81199(9) 0.0255 1.0000 Uani . . . . . .
O14 O 0.2112(2) 0.71373(9) 0.85702(7) 0.0332 1.0000 Uani . . . . . .
C15 C 0.4471(2) 0.44359(10) 0.76417(10) 0.0246 1.0000 Uani . . . . . .
O16 O 0.2857(2) 0.43907(10) 0.80728(8) 0.0373 1.0000 Uani . . . . . .
O17 O 0.42675(18) 0.41492(8) 0.68041(7) 0.0282 1.0000 Uani . . . . . .
C18 C 0.1857(3) 0.38653(14) 0.63865(11) 0.0372 1.0000 Uani . . . . . .
H31 H 0.3789 0.6587 0.4771 0.0401 1.0000 Uiso R . . . . .
H41 H 0.0722 0.7535 0.5196 0.0387 1.0000 Uiso R . . . . .
H51 H 0.0370 0.7717 0.6683 0.0349 1.0000 Uiso R . . . . .
H81 H 0.8587 0.6207 0.7727 0.0295 1.0000 Uiso R . . . . .
H91 H 0.8174 0.4532 0.7690 0.0286 1.0000 Uiso R . . . . .
H101 H 0.9366 0.5008 0.9129 0.0377 1.0000 Uiso R . . . . .
H102 H 0.7045 0.4341 0.9245 0.0375 1.0000 Uiso R . . . . .
H112 H 0.7261 0.6221 0.9707 0.0372 1.0000 Uiso R . . . . .
H111 H 0.4714 0.5702 0.9423 0.0367 1.0000 Uiso R . . . . .
H183 H 0.1927 0.3686 0.5780 0.0560 1.0000 Uiso R . . . . .
H182 H 0.0761 0.4417 0.6377 0.0554 1.0000 Uiso R . . . . .
H181 H 0.1243 0.3326 0.6700 0.0554 1.0000 Uiso R . . . . .

loop_
_atom_site_aniso_label
_atom_site_aniso_U_11
_atom_site_aniso_U_22
_atom_site_aniso_U_33
_atom_site_aniso_U_23
_atom_site_aniso_U_13
_atom_site_aniso_U_12
F1 0.0368(5) 0.0518(6) 0.0295(5) 0.0043(4) 0.0137(4) 0.0061(4)
C2 0.0291(7) 0.0299(7) 0.0280(7) 0.0035(6) 0.0071(6) -0.0036(6)
C3 0.0404(9) 0.0349(8) 0.0246(7) 0.0054(6) 0.0024(6) -0.0045(6)
C4 0.0383(8) 0.0288(7) 0.0304(8) 0.0067(6) -0.0045(6) -0.0009(6)
C5 0.0295(7) 0.0231(7) 0.0339(8) 0.0014(5) -0.0009(6) 0.0003(5)
C6 0.0253(7) 0.0212(6) 0.0286(7) 0.0000(5) 0.0005(5) -0.0035(5)
C7 0.0221(6) 0.0256(7) 0.0259(7) 0.0042(5) 0.0029(5) -0.0052(5)
C8 0.0177(6) 0.0321(7) 0.0239(6) 0.0017(5) 0.0032(5) -0.0031(5)
C9 0.0188(6) 0.0311(7) 0.0240(6) 0.0029(5) 0.0044(5) 0.0043(5)
C10 0.0279(7) 0.0394(8) 0.0241(7) 0.0046(6) 0.0008(5) 0.0065(6)
C11 0.0323(8) 0.0380(8) 0.0202(6) 0.0000(6) -0.0008(5) 0.0033(6)
N12 0.0231(6) 0.0283(6) 0.0233(6) -0.0010(5) 0.0003(4) -0.0018(5)
C13 0.0253(7) 0.0215(6) 0.0285(7) -0.0037(5) 0.0004(5) -0.0028(5)
O14 0.0311(6) 0.0365(6) 0.0315(6) -0.0090(4) 0.0034(4) 0.0051(4)
C15 0.0233(7) 0.0238(6) 0.0275(7) 0.0013(5) 0.0067(5) 0.0025(5)
O16 0.0283(6) 0.0529(7) 0.0335(6) -0.0068(5) 0.0134(5) -0.0078(5)
O17 0.0261(5) 0.0320(5) 0.0272(5) -0.0036(4) 0.0067(4) -0.0027(4)
C18 0.0301(8) 0.0455(9) 0.0356(8) -0.0090(7) 0.0044(6) -0.0088(7)

loop_
_atom_type_symbol
_atom_type_scat_dispersion_real
_atom_type_scat_dispersion_imag
_atom_type_scat_Cromer_Mann_a1
_atom_type_scat_Cromer_Mann_b1
_atom_type_scat_Cromer_Mann_a2
_atom_type_scat_Cromer_Mann_b2
_atom_type_scat_Cromer_Mann_a3
_atom_type_scat_Cromer_Mann_b3
_atom_type_scat_Cromer_Mann_a4
_atom_type_scat_Cromer_Mann_b4
_atom_type_scat_Cromer_Mann_c
_atom_type_scat_source
C 0.0181 0.0091 2.3100 20.8439 1.0200 10.2075 1.5886 0.5687 0.8650 51.6512 0.2156 'International Tables Vol C 4.2.6.8 and 6.1.1.4'
H 0.0000 0.0000 0.4930 10.5109 0.3229 26.1257 0.1402 3.1424 0.0408 57.7998 0.0030 'International Tables Vol C 4.2.6.8 and 6.1.1.4'
F 0.0727 0.0534 3.5392 10.2825 2.6412 4.2944 1.5170 0.2615 1.0243 26.1476 0.2776 'International Tables Vol C 4.2.6.8 and 6.1.1.4'
N 0.0311 0.0180 12.2126 0.0057 3.1322 9.8933 2.0125 28.9975 1.1663 0.5826 -11.5290 'International Tables Vol C 4.2.6.8 and 6.1.1.4'
O 0.0492 0.0322 3.0485 13.2771 2.2868 5.7011 1.5463 0.3239 0.8670 32.9089 0.2508 'International Tables Vol C 4.2.6.8 and 6.1.1.4'

loop_
_citation_id
_citation_doi
_citation_year
1 10.3390/antibiotics12010009 2023

loop_
_geom_angle_atom_site_label_1
_geom_angle_site_symmetry_1
_geom_angle_atom_site_label_2
_geom_angle_site_symmetry_2
_geom_angle_atom_site_label_3
_geom_angle_site_symmetry_3
_geom_angle
_geom_angle_publ_flag
F1 . C2 . C3 . 119.60(14) yes
F1 . C2 . C7 . 119.42(13) yes
C3 . C2 . C7 . 120.97(15) yes
C2 . C3 . C4 . 119.17(14) yes
C2 . C3 . H31 . 120.9 no
C4 . C3 . H31 . 120.0 no
C3 . C4 . C5 . 121.61(14) yes
C3 . C4 . H41 . 118.7 no
C5 . C4 . H41 . 119.6 no
C4 . C5 . C6 . 117.29(14) yes
C4 . C5 . H51 . 121.2 no
C6 . C5 . H51 . 121.5 no
C5 . C6 . C7 . 122.22(14) yes
C5 . C6 . C13 . 129.60(14) yes
C7 . C6 . C13 . 108.11(12) yes
C6 . C7 . C2 . 118.72(13) yes
C6 . C7 . C8 . 109.81(12) yes
C2 . C7 . C8 . 131.48(14) yes
C7 . C8 . C9 . 120.46(12) yes
C7 . C8 . N12 . 102.10(11) yes
C9 . C8 . N12 . 102.57(11) yes
C7 . C8 . H81 . 111.2 no
C9 . C8 . H81 . 108.0 no
N12 . C8 . H81 . 112.0 no
C8 . C9 . C10 . 100.81(12) yes
C8 . C9 . C15 . 108.92(11) yes
C10 . C9 . C15 . 112.91(12) yes
C8 . C9 . H91 . 110.4 no
C10 . C9 . H91 . 112.7 no
C15 . C9 . H91 . 110.6 no
C9 . C10 . C11 . 105.66(11) yes
C9 . C10 . H101 . 108.6 no
C11 . C10 . H101 . 110.4 no
C9 . C10 . H102 . 111.8 no
C11 . C10 . H102 . 110.5 no
H101 . C10 . H102 . 109.8 no
C10 . C11 . N12 . 103.67(12) yes
C10 . C11 . H112 . 112.0 no
N12 . C11 . H112 . 111.1 no
C10 . C11 . H111 . 113.5 no
N12 . C11 . H111 . 108.7 no
H112 . C11 . H111 . 107.9 no
C8 . N12 . C11 . 111.60(12) yes
C8 . N12 . C13 . 112.94(11) yes
C11 . N12 . C13 . 123.23(12) yes
C6 . C13 . N12 . 105.84(12) yes
C6 . C13 . O14 . 127.98(13) yes
N12 . C13 . O14 . 126.12(13) yes
C9 . C15 . O16 . 124.98(13) yes
C9 . C15 . O17 . 110.70(11) yes
O16 . C15 . O17 . 124.25(13) yes
C15 . O17 . C18 . 115.77(11) yes
O17 . C18 . H183 . 108.3 no
O17 . C18 . H182 . 110.1 no
H183 . C18 . H182 . 107.6 no
O17 . C18 . H181 . 111.0 no
H183 . C18 . H181 . 111.3 no
H182 . C18 . H181 . 108.4 no

loop_
_geom_bond_atom_site_label_1
_geom_bond_site_symmetry_1
_geom_bond_atom_site_label_2
_geom_bond_site_symmetry_2
_geom_bond_distance
_geom_bond_publ_flag
F1 . C2 . 1.3492(18) yes
C2 . C3 . 1.383(2) yes
C2 . C7 . 1.379(2) yes
C3 . C4 . 1.391(2) yes
C3 . H31 . 0.946 no
C4 . C5 . 1.390(2) yes
C4 . H41 . 0.938 no
C5 . C6 . 1.393(2) yes
C5 . H51 . 0.932 no
C6 . C7 . 1.388(2) yes
C6 . C13 . 1.494(2) yes
C7 . C8 . 1.5007(19) yes
C8 . C9 . 1.548(2) yes
C8 . N12 . 1.4674(18) yes
C8 . H81 . 0.984 no
C9 . C10 . 1.5364(19) yes
C9 . C15 . 1.5099(19) yes
C9 . H91 . 0.967 no
C10 . C11 . 1.536(2) yes
C10 . H101 . 0.996 no
C10 . H102 . 0.974 no
C11 . N12 . 1.4669(18) yes
C11 . H112 . 0.981 no
C11 . H111 . 0.976 no
N12 . C13 . 1.3663(18) yes
C13 . O14 . 1.2184(18) yes
C15 . O16 . 1.2022(18) yes
C15 . O17 . 1.3312(18) yes
O17 . C18 . 1.4461(18) yes
C18 . H183 . 0.969 no
C18 . H182 . 0.963 no
C18 . H181 . 0.966 no

loop_
_geom_hbond_atom_site_label_D
_geom_hbond_site_symmetry_D
_geom_hbond_atom_site_label_H
_geom_hbond_site_symmetry_H
_geom_hbond_atom_site_label_A
_geom_hbond_site_symmetry_A
_geom_hbond_angle_DHA
_geom_hbond_distance_DH
_geom_hbond_distance_HA
_geom_hbond_distance_DA
_geom_hbond_publ_flag
C3 . H31 . O14 3_564 124 0.95 2.59 3.211(2) yes
C8 . H81 . O14 1_655 146 0.98 2.51 3.373(2) yes
C9 . H91 . O16 1_655 134 0.97 2.59 3.337(2) yes
C18 . H181 . O14 4_546 137 0.97 2.45 3.226(2) yes
